data_8101496
loop_
_publ_author_name
'Muthuraman, Meiyappan'
'Le Fur, Yvette'
'Nicoud, Jean-Fran\,cois'
'Masse, Ren\'e'
'Desiraju, Gautam'

_publ_section_title
;
Crystal structure of sodium glutaconaldehyde tetrahydrate, Na2(C5H5O2)
2 &#x00B7; 4H2O
;
_journal_issue 2
_journal_name_full 'Zeitschrift f\"ur Kristallographie - New Crystal Structures'
_journal_page_first 283
_journal_page_last 284
_journal_volume 214
_journal_year 1999
_chemical_formula_analytical 'C5 H5 O2 Na (H2O)2'
_chemical_formula_moiety 'C10 H18 O8 Na2'
_chemical_formula_structural 'Na2 (C5 H5 O2)2, (H2O)4'
_chemical_formula_sum 'C5 H9 Na O4'
_chemical_formula_weight 156.11
_space_group_IT_number 57
_symmetry_cell_setting orthorhombic
_symmetry_Int_Tables_number 57
_symmetry_space_group_name_Hall '-P 2c 2b'
_symmetry_space_group_name_H-M 'P b c m'
_cell_angle_alpha 90
_cell_angle_beta 90
_cell_angle_gamma 90
_cell_formula_units_Z 8
_cell_length_a 11.824(2)
_cell_length_b 17.739(2)
_cell_length_c 7.167(1)
_cell_measurement_temperature 296
_cell_volume 1503.3(4)
_diffrn_ambient_temperature 296
_exptl_crystal_density_diffrn 1.379
_refine_ls_R_factor_obs 0.0340
_cod_original_formula_sum 'C5 H9 O4 Na'
_cod_database_code 8101496

loop_
_symmetry_equiv_pos_as_xyz
'  +x,  +y,  +z'
'  -x,  -y,1/2+z'
'  +x,1/2-y,  -z'
'  -x,1/2+y,1/2-z'
'  -x,  -y,  -z'
'  +x,  +y,1/2-z'
'  -x,1/2+y,  +z'
'  +x,1/2-y,1/2+z'

loop_
_atom_site_aniso_label
_atom_site_aniso_U_11
_atom_site_aniso_U_22
_atom_site_aniso_U_33
_atom_site_aniso_U_12
_atom_site_aniso_U_13
_atom_site_aniso_U_23
Na(1) 0.0330(5) 0.0399(4) 0.0390(5) 0.0012(4) 0.0000 0.0000
Na(2) 0.0324(4) 0.0385(4) 0.0339(5) -0.0031(3) 0.0025(4) 0.0029(4)
O(1) 0.0320(8) 0.0407(8) 0.0442(10) -0.0024(7) 0.0000 0.0000
O(2) 0.0316(8) 0.0486(9) 0.076(1) -0.0050(8) 0.0000 0.0000
O(3) 0.0327(8) 0.0521(9) 0.0457(11) 0.0000 0.0000 0.0034(9)
O(4) 0.0331(6) 0.0428(6) 0.0397(8) -0.0028(5) 0.0006(6) -0.0079(6)
O(5) 0.0339(9) 0.0365(9) 0.0420(10) 0.0018(7) 0.0000 0.0000
O(6) 0.0201(7) 0.0510(9) 0.0466(11) -0.0000(7) -0.0000 -0.0000
O(7) 0.0194(8) 0.0589(10) 0.0637(13) -0.0007(7) -0.0000 -0.0000
C(1) 0.0375(11) 0.0329(12) 0.043(2) 0.0019(9) -0.0000 -0.0000
C(2) 0.0389(12) 0.0340(11) 0.057(2) -0.0009(10) -0.0000 -0.0000
C(3) 0.0368(12) 0.0354(11) 0.050(2) -0.0003(10) -0.0000 -0.0000
C(4) 0.0351(12) 0.0379(11) 0.057(2) -0.0026(10) -0.0000 -0.0000
C(5) 0.042(1) 0.0343(12) 0.082(2) -0.0035(10) -0.0000 -0.0000
C(6) 0.034(2) 0.086(2) 0.021(3) 0.007(2) 0.0019(13) -0.000(2)
C(7) 0.028(2) 0.088(2) 0.033(3) -0.001(2) -0.0003(13) -0.003(2)
C(8) 0.0307(13) 0.0518(13) 0.017(8) 0.0021(11) 0.001(2) -0.006(2)
C(9) 0.024(2) 0.092(2) 0.030(3) -0.002(2) 0.0031(13) 0.002(2)
C(10) 0.036(2) 0.078(2) 0.036(4) 0.002(2) 0.000(2) -0.011(2)

loop_
_atom_site_label
_atom_site_fract_x
_atom_site_fract_y
_atom_site_fract_z
_atom_site_U_iso_or_equiv
_atom_site_occupancy
_atom_site_refinement_flags
_atom_site_thermal_displace_type
_atom_site_calc_flag
_atom_site_calc_attached_atom
Na(1) 0.52012(6) 0.18182(4) 0.7500 0.0373(2) 0.500 S Uani d ?
Na(2) 0.5000 0.0000 1.0000 0.0350(2) 0.500 S Uani d ?
O(1) 0.66879(11) 0.27839(8) 0.7500 0.0390(4) 0.500 S Uani d ?
O(2) 1.27256(13) 0.32131(9) 0.7500 0.0520(5) 0.500 S Uani d ?
O(3) 0.41956(13) 0.2500 1.0000 0.0435(5) 0.500 S Uani d ?
O(4) 0.61744(9) 0.10967(7) 0.9861(2) 0.0385(3) 1.000 . Uani d ?
O(5) 0.3791(1) 0.04148(10) 1.2500 0.0375(5) 0.500 S Uani d ?
O(6) 0.60454(12) -0.06636(8) 1.2500 0.0392(4) 0.500 S Uani d ?
O(7) 1.21021(12) -0.06618(9) 1.2500 0.0473(5) 0.500 S Uani d ?
C(1) 0.7732(2) 0.26525(11) 0.7500 0.0378(6) 0.500 S Uani d ?
C(2) 0.8626(2) 0.31463(12) 0.7500 0.0432(7) 0.500 S Uani d ?
C(3) 0.9717(2) 0.29065(12) 0.7500 0.0408(6) 0.500 S Uani d ?
C(4) 1.0727(2) 0.32968(12) 0.7500 0.0435(7) 0.500 S Uani d ?
C(5) 1.1737(2) 0.29461(12) 0.7500 0.0527(8) 0.500 S Uani d ?
C(6) 0.7056(3) -0.0639(2) 1.2934(4) 0.0472(11) 0.500 S Uani d ?
C(7) 0.8023(3) -0.0691(2) 1.1964(4) 0.0493(11) 0.500 S Uani d ?
C(8) 0.9069(2) -0.0653(1) 1.274(2) 0.033(2) 0.500 S Uani d ?
C(9) 1.0135(2) -0.0688(2) 1.2004(4) 0.0484(10) 0.500 S Uani d ?
C(10) 1.1073(3) -0.0627(2) 1.2976(5) 0.0503(12) 0.500 S Uani d ?
H(1) 0.7921 0.2131 0.7500 0.051 0.500 S Uiso d ?
H(2) 0.8490 0.3665 0.7500 0.051 0.500 S Uiso d ?
H(3) 0.9809 0.2374 0.7500 0.051 0.500 S Uiso d ?
H(4) 1.0708 0.3830 0.7500 0.051 0.500 S Uiso d ?
H(5) 1.1717 0.2414 0.7500 0.051 0.500 S Uiso d ?
H(6) 0.7146 -0.0528 1.4217 0.051 0.500 S Uiso d ?
H(7) 0.7908 -0.0816 1.0641 0.051 0.500 S Uiso d ?
H(8) 0.9046 -0.0496 1.3776 0.051 0.500 S Uiso d ?
H(9) 1.0255 -0.0823 1.0708 0.051 0.500 S Uiso d ?
H(10) 1.0959 -0.0506 1.4287 0.051 0.500 S Uiso d ?
H(11) 0.322(2) 0.014(2) 1.2500 0.069(9) 0.500 S Uiso d ?
H(12) 0.352(2) 0.084(1) 1.2500 0.058(9) 0.500 S Uiso d ?
H(13) 0.6734(13) 0.0990(9) 0.943(3) 0.043(6) 1.000 . Uiso d ?
H(14) 0.6305(13) 0.1396(9) 1.066(3) 0.047(6) 1.000 . Uiso d ?
H(15) 0.3778(13) 0.2241(9) 1.066(3) 0.059(6) 1.000 . Uiso d ?

loop_
_geom_bond_atom_site_label_1
_geom_bond_atom_site_label_2
_geom_bond_distance
_geom_bond_site_symmetry_1
_geom_bond_site_symmetry_2
_geom_bond_publ_flag
NA1 O1 2.455(2) . . ?
NA1 O3 2.4672(12) . . ?
NA1 O3 2.4672(12) . . ?
NA1 O4 2.414(2) . . ?
NA1 O4 2.414(2) . . ?
NA2 O4 2.392(2) . . ?
NA2 O4 2.392(2) . . ?
NA2 O5 2.407(1) . . ?
NA2 O5 2.407(1) . . ?
NA2 O6 2.4747(13) . . ?
NA2 O6 2.4747(13) . . ?
O1 C1 1.257(3) . . ?
O1 H14 2.02(2) . . ?
O2 C5 1.262(3) . . ?
O2 H12 1.93(4) . . ?
O2 H15 1.98(2) . . ?
O3 H15 0.83(2) . . ?
O4 H13 0.76(2) . . ?
O4 H14 0.80(2) . . ?
O5 H11 0.84(4) . . ?
O5 H12 0.82(3) . . ?
O6 C6 1.236(4) . . ?
O7 C10 1.266(5) . . ?
O7 H11 1.94(4) . . ?
O7 H13 2.03(2) . . ?
C1 C2 1.372(4) . . ?
C1 H1 0.95 . . no
C2 C3 1.359(4) . . ?
C2 H1 1.98 . . no
C2 H2 0.93 . . no
C3 C4 1.380(4) . . ?
C3 H3 0.95 . . no
C4 C5 1.346(4) . . ?
C4 H4 0.95 . . no
C5 H5 0.94 . . no
C6 C7 1.341(5) . . ?
C6 H6 0.95 . . no
C7 C8 1.359(10) . . ?
C7 H7 0.98 . . no
C8 C9 1.369(10) . . ?
C8 C9 1.275(6) . . ?
C8 H8 0.79 . . no
C9 C10 1.314(6) . . ?
C9 H9 0.97 . . no
C10 H10 0.97 . . no
